data_7060046
loop_
_publ_author_name
'Wang, Wen-Min'
'Zhang, Tian-Tian'
'Wang, Dan'
'Cui, Jian-Zhong'

_publ_section_title
;
 Structures and magnetic properties of novel Ln(iii)-based pentanuclear
 clusters: magnetic refrigeration and single-molecule magnet behavior
;
_journal_issue 44
_journal_name_full 'New Journal of Chemistry'
_journal_page_first 19351
_journal_page_last 19359
_journal_paper_doi 10.1039/D0NJ04469E
_journal_volume 44
_journal_year 2020
_chemical_formula_moiety 'C71 H85 N12 O30 Tb5, 3[CH4O]'
_chemical_formula_sum 'C74 H97 N12 O33 Tb5'
_chemical_formula_weight 2477.27
_space_group_crystal_system triclinic
_space_group_IT_number 2
_space_group_name_Hall '-P 1'
_space_group_name_H-M_alt 'P -1'
_atom_sites_solution_hydrogens geom
_audit_creation_date 2020-10-04
_audit_creation_method
;
Olex2 1.2
(compiled 2018.05.29 svn.r3508 for OlexSys, GUI svn.r5506)
;
_audit_update_record
;
2020-10-08 deposited with the CCDC.	2020-10-13 downloaded from the CCDC.
;
_cell_angle_alpha 86.282(2)
_cell_angle_beta 74.652(3)
_cell_angle_gamma 89.702(3)
_cell_formula_units_Z 2
_cell_length_a 14.5063(8)
_cell_length_b 15.7926(7)
_cell_length_c 20.4639(11)
_cell_measurement_reflns_used 9902
_cell_measurement_temperature 150(2)
_cell_measurement_theta_max 26.38
_cell_measurement_theta_min 2.33
_cell_volume 4511.1(4)
_computing_cell_refinement 'SAINT v8.37A (Bruker, 2015)'
_computing_data_collection 'Bruker APEX2'
_computing_data_reduction 'SAINT v8.37A (Bruker, 2015)'
_computing_molecular_graphics 'Olex2 (Dolomanov et al., 2009)'
_computing_publication_material 'Olex2 (Dolomanov et al., 2009)'
_computing_structure_refinement 'XL (Sheldrick, 2008)'
_computing_structure_solution 'SHELXS-97 (Sheldrick 2008)'
_diffrn_ambient_temperature 150.0
_diffrn_measured_fraction_theta_full 0.997
_diffrn_measured_fraction_theta_max 0.997
_diffrn_measurement_device_type 'Bruker APEX-II CCD'
_diffrn_measurement_method '\f and \w scans'
_diffrn_radiation_type MoK\a
_diffrn_radiation_wavelength 0.71073
_diffrn_reflns_av_R_equivalents 0.0708
_diffrn_reflns_av_unetI/netI 0.0483
_diffrn_reflns_Laue_measured_fraction_full 0.997
_diffrn_reflns_Laue_measured_fraction_max 0.997
_diffrn_reflns_limit_h_max 17
_diffrn_reflns_limit_h_min -17
_diffrn_reflns_limit_k_max 19
_diffrn_reflns_limit_k_min -19
_diffrn_reflns_limit_l_max 25
_diffrn_reflns_limit_l_min -25
_diffrn_reflns_number 96268
_diffrn_reflns_point_group_measured_fraction_full 0.997
_diffrn_reflns_point_group_measured_fraction_max 0.997
_diffrn_reflns_theta_full 25.242
_diffrn_reflns_theta_max 26.022
_diffrn_reflns_theta_min 2.192
_diffrn_standards_number 0
_exptl_absorpt_coefficient_mu 3.949
_exptl_absorpt_correction_T_max 0.7454
_exptl_absorpt_correction_T_min 0.5209
_exptl_absorpt_correction_type multi-scan
_exptl_absorpt_process_details
;
SADABS-2016/2 (Bruker,2016/2) was used for absorption correction.
wR2(int) was 0.1023 before and 0.0659 after correction.
The Ratio of minimum to maximum transmission is 0.6988.
The \l/2 correction factor is Not present.
;
_exptl_crystal_colour yellow
_exptl_crystal_density_diffrn 1.824
_exptl_crystal_description block
_exptl_crystal_F_000 2320
_exptl_crystal_size_max 0.25
_exptl_crystal_size_mid 0.21
_exptl_crystal_size_min 0.12
_refine_diff_density_max 1.893
_refine_diff_density_min -0.885
_refine_diff_density_rms 0.144
_refine_ls_extinction_method none
_refine_ls_goodness_of_fit_ref 1.039
_refine_ls_hydrogen_treatment constr
_refine_ls_matrix_type full
_refine_ls_number_parameters 1085
_refine_ls_number_reflns 17712
_refine_ls_number_restraints 12
_refine_ls_restrained_S_all 1.041
_refine_ls_R_factor_all 0.0697
_refine_ls_R_factor_gt 0.0400
_refine_ls_shift/su_max 0.002
_refine_ls_shift/su_mean 0.000
_refine_ls_structure_factor_coef Fsqd
_refine_ls_weighting_details 'w=1/[\s^2^(Fo^2^)+(0.0485P)^2^+8.9433P] where P=(Fo^2^+2Fc^2^)/3'
_refine_ls_weighting_scheme calc
_refine_ls_wR_factor_gt 0.0932
_refine_ls_wR_factor_ref 0.1084
_reflns_Friedel_coverage 0.000
_reflns_number_gt 12563
_reflns_number_total 17712
_reflns_threshold_expression 'I > 2\s(I)'
_cod_data_source_file d0nj04469e2.cif
_cod_data_source_block 4
_cod_depositor_comments 'Adding full bibliography for 7060044--7060049.cif.'
_cod_database_code 7060046
_shelx_shelxl_version_number 2018/3
_shelx_space_group_comment
;
The symmetry employed for this shelxl refinement is uniquely defined
by the following loop, which should always be used as a source of
symmetry information in preference to the above space-group names.
They are only intended as comments.
;
_shelx_estimated_absorpt_t_max 0.649
_shelx_estimated_absorpt_t_min 0.438
_olex2_refinement_description
;
1. Fixed Uiso
 At 1.2 times of:
  All C(H) groups, All C(H,H) groups
 At 1.5 times of:
  All C(H,H,H) groups, All O(H) groups
2. Uiso/Uaniso restraints and constraints
Uanis(C37) \\sim Ueq: with sigma of 0.01 and sigma for terminal atoms of 0.02
Uanis(C66) \\sim Ueq: with sigma of 0.01 and sigma for terminal atoms of 0.02
3.a Secondary CH2 refined with riding coordinates:
 C10(H10A,H10B), C28(H28A,H28B), C1(H1A,H1B), C19(H19A,H19B)
3.b Aromatic/amide H refined with riding coordinates:
 C31(H31), C54(H54), C3(H3), C12(H12A), C30(H30), C59(H59), C44(H44), C49(H49),
  C4(H4A), C21(H21), C33(H33), C6(H6), C15(H15), C13(H13), C24(H24), C69(H69),
 C22(H22), C39(H39), C64(H64)
3.c Idealised Me refined as rotating group:
 C57(H57A,H57B,H57C), C56(H56A,H56B,H56C), C36(H36A,H36B,H36C), C47(H47A,H47B,
 H47C), C42(H42A,H42B,H42C), C9(H9A,H9B,H9C), C61(H61A,H61B,H61C), C52(H52A,
 H52B,H52C), C18(H18A,H18B,H18C), C41(H41A,H41B,H41C), C46(H46A,H46B,H46C),
 C71(H71A,H71B,H71C), C27(H27A,H27B,H27C), C51(H51A,H51B,H51C), C62(H62A,H62B,
 H62C), C67(H67A,H67B,H67C), C37(H37A,H37B,H37C), C66(H66A,H66B,H66C)
3.d Idealised tetrahedral OH refined as rotating group:
 O12(H12), O16(H16), O4(H4), O8(H8)
;
_olex2_submission_special_instructions 'No special instructions were received'

loop_
_space_group_symop_operation_xyz
'x, y, z'
'-x, -y, -z'

loop_
_atom_site_label
_atom_site_type_symbol
_atom_site_fract_x
_atom_site_fract_y
_atom_site_fract_z
_atom_site_U_iso_or_equiv
_atom_site_adp_type
_atom_site_occupancy
_atom_site_site_symmetry_order
_atom_site_calc_flag
_atom_site_refinement_flags_posn
_atom_site_refinement_flags_adp
_atom_site_refinement_flags_occupancy
_atom_site_disorder_assembly
_atom_site_disorder_group
Tb4 Tb 0.31395(2) -0.07598(2) 0.71544(2) 0.03583(9) Uani 1 1 d . . . . .
Tb2 Tb 0.46592(2) 0.25800(2) 0.81580(2) 0.03508(8) Uani 1 1 d . . . . .
Tb3 Tb 0.32342(3) 0.17013(2) 0.69700(2) 0.03566(9) Uani 1 1 d . . . . .
Tb1 Tb 0.67474(3) 0.39650(2) 0.77772(2) 0.03897(9) Uani 1 1 d . . . . .
Tb5 Tb 0.11555(3) -0.22603(2) 0.75361(2) 0.03953(9) Uani 1 1 d . . . . .
O11 O 0.2124(3) -0.1551(3) 0.8135(2) 0.0377(10) Uani 1 1 d . . . . .
O22 O 0.3742(3) 0.2415(3) 0.9270(2) 0.0433(11) Uani 1 1 d . . . . .
O9 O 0.4667(3) 0.1787(3) 0.7262(2) 0.0372(10) Uani 1 1 d . . . . .
O13 O 0.2718(3) 0.0487(3) 0.7660(2) 0.0354(10) Uani 1 1 d . . . . .
O7 O 0.3150(3) 0.2512(3) 0.7930(2) 0.0364(10) Uani 1 1 d . . . . .
O27 O 0.0046(4) -0.1599(3) 0.8383(3) 0.0554(14) Uani 1 1 d . . . . .
O29 O 0.1561(4) -0.2660(3) 0.6415(3) 0.0527(13) Uani 1 1 d . . . . .
O18 O 0.5758(4) 0.5114(3) 0.8156(2) 0.0479(13) Uani 1 1 d . . . . .
O1 O 0.5460(4) 0.3650(3) 0.7409(2) 0.0391(11) Uani 1 1 d . . . . .
O25 O 0.4665(3) -0.1237(3) 0.6664(2) 0.0438(12) Uani 1 1 d . . . . .
O23 O 0.3023(4) 0.3087(3) 0.6598(2) 0.0431(11) Uani 1 1 d . . . . .
O20 O 0.7147(4) 0.4986(3) 0.6880(3) 0.0575(15) Uani 1 1 d . . . . .
O21 O 0.5393(3) 0.3481(3) 0.8817(2) 0.0384(11) Uani 1 1 d . . . . .
O15 O 0.6383(3) 0.2467(3) 0.7976(2) 0.0372(10) Uani 1 1 d . . . . .
N1 N 0.4414(5) 0.1809(4) 0.5683(3) 0.0433(14) Uani 1 1 d . . . . .
O19 O 0.8075(4) 0.3473(3) 0.6992(3) 0.0531(13) Uani 1 1 d . . . . .
O28 O -0.0250(4) -0.2220(4) 0.7220(3) 0.0662(17) Uani 1 1 d . . . . .
O12 O 0.0869(5) -0.3771(3) 0.8894(3) 0.0639(16) Uani 1 1 d . . . . .
H12 H 0.067038 -0.400951 0.860112 0.096 Uiso 1 1 calc GR . . . .
O14 O 0.3512(3) 0.0714(3) 0.8724(2) 0.0360(10) Uani 1 1 d . . . . .
O26 O 0.2983(3) -0.2284(3) 0.7054(2) 0.0406(11) Uani 1 1 d . . . . .
O24 O 0.2326(4) 0.1642(3) 0.6188(2) 0.0428(11) Uani 1 1 d . . . . .
O10 O 0.5044(3) 0.0093(3) 0.7499(2) 0.0413(11) Uani 1 1 d . . . . .
O2 O 0.5005(4) 0.3223(3) 0.6182(2) 0.0428(11) Uani 1 1 d . . . . .
N9 N 0.1373(4) -0.3033(3) 0.8598(3) 0.0462(15) Uani 1 1 d . . . . .
O17 O 0.7656(4) 0.4896(3) 0.8224(3) 0.0579(15) Uani 1 1 d . . . . .
N12 N 0.7743(4) 0.3130(3) 0.8433(3) 0.0414(13) Uani 1 1 d . . . . .
O16 O 0.8531(4) 0.3460(3) 0.8602(3) 0.0630(16) Uani 1 1 d . . . . .
H16 H 0.853870 0.399157 0.854135 0.094 Uiso 1 1 calc GR . . . .
O6 O 0.0966(3) 0.0786(3) 0.7195(2) 0.0404(11) Uani 1 1 d . . . . .
O30 O 0.0791(4) -0.3730(3) 0.7572(3) 0.0505(13) Uani 1 1 d . . . . .
N8 N 0.3377(5) -0.1935(4) 0.8600(3) 0.0437(14) Uani 1 1 d . . . . .
N2 N 0.4242(4) 0.1110(4) 0.5332(3) 0.0422(14) Uani 1 1 d . . . . .
N4 N 0.1507(4) 0.2259(3) 0.7691(3) 0.0400(13) Uani 1 1 d . . . . .
O4 O 0.2933(4) -0.1583(3) 0.5592(3) 0.0530(13) Uani 1 1 d . . . . .
H4 H 0.257763 -0.189969 0.590167 0.080 Uiso 1 1 calc GR . . . .
O8 O 0.3810(4) 0.4660(3) 0.8611(3) 0.0592(15) Uani 1 1 d . . . . .
H8 H 0.440760 0.471066 0.852096 0.089 Uiso 1 1 calc GR . . . .
N10 N 0.5305(4) 0.1291(3) 0.8777(3) 0.0382(13) Uani 1 1 d . . . . .
N11 N 0.6216(4) 0.1428(3) 0.8858(3) 0.0407(13) Uani 1 1 d . . . . .
C34 C 0.6668(5) 0.2039(4) 0.8459(3) 0.0377(15) Uani 1 1 d . . . . .
N3 N 0.3248(4) -0.0894(3) 0.5878(3) 0.0412(14) Uani 1 1 d . . . . .
C57 C 0.6135(5) -0.1906(5) 0.6232(4) 0.0513(19) Uani 1 1 d . . . . .
H57A H 0.629263 -0.178985 0.573816 0.077 Uiso 1 1 calc GR . . . .
H57B H 0.639995 -0.245396 0.633751 0.077 Uiso 1 1 calc GR . . . .
H57C H 0.640978 -0.145690 0.643431 0.077 Uiso 1 1 calc GR . . . .
N5 N 0.1615(4) 0.2989(3) 0.8023(3) 0.0427(14) Uani 1 1 d . . . . .
C7 C 0.3885(5) 0.0473(4) 0.5749(3) 0.0386(15) Uani 1 1 d . . . . .
C50 C 0.3838(6) 0.2573(5) 0.9837(4) 0.0495(19) Uani 1 1 d . . . . .
N7 N 0.3876(4) -0.1277(3) 0.8153(3) 0.0418(14) Uani 1 1 d . . . . .
C25 C 0.2532(5) -0.2027(4) 0.8518(4) 0.0408(16) Uani 1 1 d . . . . .
C26 C 0.1994(6) -0.2783(4) 0.8885(4) 0.0427(17) Uani 1 1 d . . . . .
C31 C 0.3327(5) -0.0180(5) 0.9646(4) 0.0452(17) Uani 1 1 d . . . . .
H31 H 0.343791 -0.048633 1.003191 0.054 Uiso 1 1 calc R . . . .
C16 C 0.2458(5) 0.3054(4) 0.8105(3) 0.0390(16) Uani 1 1 d . . . . .
C56 C 0.1523(6) 0.1787(5) 0.5333(4) 0.058(2) Uani 1 1 d . . . . .
H56A H 0.189863 0.133839 0.508151 0.086 Uiso 1 1 calc GR . . . .
H56B H 0.140871 0.223818 0.501231 0.086 Uiso 1 1 calc GR . . . .
H56C H 0.090882 0.155121 0.560889 0.086 Uiso 1 1 calc GR . . . .
C17 C 0.2701(6) 0.3851(4) 0.8388(4) 0.0478(19) Uani 1 1 d . . . . .
C36 C 0.8100(5) 0.1780(5) 0.8992(4) 0.0476(18) Uani 1 1 d . . . . .
H36A H 0.878645 0.189361 0.880852 0.071 Uiso 1 1 calc GR . . . .
H36B H 0.796227 0.118403 0.894218 0.071 Uiso 1 1 calc GR . . . .
H36C H 0.790812 0.189389 0.947436 0.071 Uiso 1 1 calc GR . . . .
C32 C 0.3928(5) 0.0388(4) 0.9218(3) 0.0397(16) Uani 1 1 d . . . . .
C20 C 0.5774(5) 0.0664(4) 0.7246(4) 0.0423(17) Uani 1 1 d . . . . .
C2 C 0.5339(6) 0.4009(4) 0.6275(4) 0.0448(17) Uani 1 1 d . . . . .
C47 C 0.5900(6) 0.4164(5) 0.9676(4) 0.0493(18) Uani 1 1 d . . . . .
H47A H 0.654964 0.393810 0.956780 0.074 Uiso 1 1 calc GR . . . .
H47B H 0.567232 0.422284 1.016598 0.074 Uiso 1 1 calc GR . . . .
H47C H 0.590396 0.472088 0.943359 0.074 Uiso 1 1 calc GR . . . .
N6 N 0.3575(5) 0.3897(4) 0.8385(3) 0.0489(16) Uani 1 1 d . . . . .
C58 C 0.5067(5) -0.1930(4) 0.6516(3) 0.0420(16) Uani 1 1 d . . . . .
C23 C 0.5371(6) -0.0527(4) 0.7878(4) 0.0467(18) Uani 1 1 d . . . . .
C40 C 0.5944(7) 0.5893(5) 0.8191(3) 0.052(2) Uani 1 1 d . . . . .
C29 C 0.2644(5) 0.0303(4) 0.8845(3) 0.0331(14) Uani 1 1 d . . . . .
C10 C 0.1136(5) -0.0494(4) 0.6604(3) 0.0422(16) Uani 1 1 d . . . . .
H10A H 0.073274 -0.090014 0.644949 0.051 Uiso 1 1 calc R . . . .
H10B H 0.162336 -0.025816 0.619814 0.051 Uiso 1 1 calc R . . . .
C54 C 0.2223(6) 0.3037(5) 0.5751(4) 0.0490(18) Uani 1 1 d . . . . .
H54 H 0.198410 0.337804 0.543370 0.059 Uiso 1 1 calc R . . . .
C3 C 0.5768(6) 0.4408(5) 0.5670(4) 0.057(2) Uani 1 1 d . . . . .
H3 H 0.605766 0.495653 0.559405 0.069 Uiso 1 1 calc R . . . .
C12 C -0.0371(6) 0.0458(5) 0.6935(4) 0.0496(19) Uani 1 1 d . . . . .
H12A H -0.082721 0.016123 0.677462 0.060 Uiso 1 1 calc R . . . .
C30 C 0.2501(5) -0.0228(4) 0.9406(3) 0.0414(16) Uani 1 1 d . . . . .
H30 H 0.194915 -0.057040 0.960396 0.050 Uiso 1 1 calc R . . . .
C59 C 0.4577(5) -0.2717(4) 0.6620(3) 0.0407(16) Uani 1 1 d . . . . .
H59 H 0.495628 -0.320317 0.649704 0.049 Uiso 1 1 calc R . . . .
C53 C 0.2705(5) 0.3436(4) 0.6145(4) 0.0442(17) Uani 1 1 d . . . . .
C28 C 0.2119(5) 0.0505(4) 0.8332(3) 0.0374(15) Uani 1 1 d . . . . .
H28A H 0.158766 0.009103 0.839547 0.045 Uiso 1 1 calc R . . . .
H28B H 0.183856 0.107643 0.839882 0.045 Uiso 1 1 calc R . . . .
C43 C 0.7866(7) 0.5141(5) 0.6381(4) 0.055(2) Uani 1 1 d . . . . .
C44 C 0.8622(6) 0.4597(5) 0.6163(4) 0.054(2) Uani 1 1 d . . . . .
H44 H 0.912818 0.478602 0.578348 0.065 Uiso 1 1 calc R . . . .
C5 C 0.5242(6) 0.3139(5) 0.5502(3) 0.0470(18) Uani 1 1 d . . . . .
C35 C 0.7551(5) 0.2344(4) 0.8611(3) 0.0395(16) Uani 1 1 d . . . . .
C8 C 0.3591(5) -0.0284(4) 0.5439(4) 0.0422(17) Uani 1 1 d . . . . .
C48 C 0.5244(5) 0.3564(4) 0.9460(4) 0.0437(17) Uani 1 1 d . . . . .
C49 C 0.4517(6) 0.3142(5) 0.9958(4) 0.054(2) Uani 1 1 d . . . . .
H49 H 0.447298 0.324586 1.041699 0.065 Uiso 1 1 calc R . . . .
C1 C 0.5117(6) 0.4242(4) 0.6975(3) 0.0415(17) Uani 1 1 d . . . . .
H1A H 0.540227 0.480705 0.698676 0.050 Uiso 1 1 calc R . . . .
H1B H 0.441539 0.428732 0.715153 0.050 Uiso 1 1 calc R . . . .
C4 C 0.5702(7) 0.3841(5) 0.5159(4) 0.060(2) Uani 1 1 d . . . . .
H4A H 0.593448 0.394049 0.468110 0.072 Uiso 1 1 calc R . . . .
C55 C 0.2064(6) 0.2149(5) 0.5791(4) 0.0464(18) Uani 1 1 d . . . . .
C21 C 0.6556(6) 0.0404(5) 0.7440(4) 0.056(2) Uani 1 1 d . . . . .
H21 H 0.716363 0.067970 0.732290 0.068 Uiso 1 1 calc R . . . .
C33 C 0.4864(5) 0.0676(4) 0.9184(4) 0.0445(17) Uani 1 1 d . . . . .
H33 H 0.518999 0.039617 0.948046 0.053 Uiso 1 1 calc R . . . .
C6 C 0.4940(6) 0.2372(4) 0.5274(4) 0.0455(17) Uani 1 1 d . . . . .
H6 H 0.513613 0.227824 0.480311 0.055 Uiso 1 1 calc R . . . .
C42 C 0.7882(8) 0.6009(5) 0.6015(5) 0.078(3) Uani 1 1 d . . . . .
H42A H 0.733444 0.605673 0.581936 0.117 Uiso 1 1 calc GR . . . .
H42B H 0.847638 0.608184 0.565078 0.117 Uiso 1 1 calc GR . . . .
H42C H 0.784653 0.644869 0.633654 0.117 Uiso 1 1 calc GR . . . .
C15 C 0.0641(5) 0.2154(4) 0.7664(3) 0.0406(16) Uani 1 1 d . . . . .
H15 H 0.018382 0.257093 0.783988 0.049 Uiso 1 1 calc R . . . .
C11 C 0.0528(5) 0.0206(4) 0.6919(4) 0.0396(16) Uani 1 1 d . . . . .
C14 C 0.0334(5) 0.1432(4) 0.7379(4) 0.0428(17) Uani 1 1 d . . . . .
C60 C 0.3618(5) -0.2858(4) 0.6876(3) 0.0380(15) Uani 1 1 d . . . . .
C13 C -0.0500(5) 0.1249(5) 0.7236(4) 0.0485(18) Uani 1 1 d . . . . .
H13 H -0.106028 0.158429 0.732002 0.058 Uiso 1 1 calc R . . . .
C9 C 0.3660(6) -0.0257(5) 0.4698(4) 0.0499(19) Uani 1 1 d . . . . .
H9A H 0.378316 -0.082860 0.453647 0.075 Uiso 1 1 calc GR . . . .
H9B H 0.418460 0.012546 0.445152 0.075 Uiso 1 1 calc GR . . . .
H9C H 0.305828 -0.005121 0.461830 0.075 Uiso 1 1 calc GR . . . .
C24 C 0.4713(6) -0.1167(4) 0.8240(4) 0.052(2) Uani 1 1 d . . . . .
H24 H 0.490202 -0.153589 0.856513 0.062 Uiso 1 1 calc R . . . .
C69 C 0.0867(6) -0.3999(5) 0.6436(5) 0.061(2) Uani 1 1 d . . . . .
H69 H 0.068126 -0.439332 0.616202 0.073 Uiso 1 1 calc R . . . .
O3 O 0.3708(3) 0.0430(3) 0.6413(2) 0.0386(11) Uani 1 1 d . . . . .
C22 C 0.6294(6) -0.0363(5) 0.7854(4) 0.056(2) Uani 1 1 d . . . . .
H22 H 0.669066 -0.069506 0.807007 0.067 Uiso 1 1 calc R . . . .
C45 C 0.8686(6) 0.3795(5) 0.6464(4) 0.0519(19) Uani 1 1 d . . . . .
C70 C 0.0670(6) -0.4228(5) 0.7138(5) 0.056(2) Uani 1 1 d . . . . .
O5 O 0.1606(3) -0.0940(3) 0.7047(2) 0.0394(11) Uani 1 1 d . . . . .
C61 C 0.3235(6) -0.3766(4) 0.6997(4) 0.058(2) Uani 1 1 d . . . . .
H61A H 0.292409 -0.388449 0.748146 0.087 Uiso 1 1 calc GR . . . .
H61B H 0.376421 -0.415924 0.685389 0.087 Uiso 1 1 calc GR . . . .
H61C H 0.276924 -0.383979 0.673427 0.087 Uiso 1 1 calc GR . . . .
C19 C 0.5520(5) 0.1428(4) 0.6879(4) 0.0442(17) Uani 1 1 d . . . . .
H19A H 0.604701 0.185146 0.678838 0.053 Uiso 1 1 calc R . . . .
H19B H 0.543470 0.127489 0.643673 0.053 Uiso 1 1 calc R . . . .
C63 C -0.0718(6) -0.1207(5) 0.8372(5) 0.059(2) Uani 1 1 d . . . . .
C52 C 0.2847(6) 0.4390(5) 0.6028(5) 0.060(2) Uani 1 1 d . . . . .
H52A H 0.262741 0.465329 0.646210 0.090 Uiso 1 1 calc GR . . . .
H52B H 0.247889 0.461047 0.571734 0.090 Uiso 1 1 calc GR . . . .
H52C H 0.352689 0.452143 0.582916 0.090 Uiso 1 1 calc GR . . . .
C39 C 0.6830(7) 0.6193(5) 0.8231(5) 0.064(2) Uani 1 1 d . . . . .
H39 H 0.691692 0.679050 0.820944 0.077 Uiso 1 1 calc R . . . .
C18 C 0.1961(6) 0.4499(5) 0.8631(5) 0.073(3) Uani 1 1 d . . . . .
H18A H 0.206397 0.498972 0.830042 0.110 Uiso 1 1 calc GR . . . .
H18B H 0.200803 0.467934 0.907022 0.110 Uiso 1 1 calc GR . . . .
H18C H 0.132512 0.425353 0.868122 0.110 Uiso 1 1 calc GR . . . .
C41 C 0.5135(8) 0.6511(5) 0.8193(5) 0.074(3) Uani 1 1 d . . . . .
H41A H 0.476918 0.633175 0.788511 0.111 Uiso 1 1 calc GR . . . .
H41B H 0.540148 0.708091 0.804217 0.111 Uiso 1 1 calc GR . . . .
H41C H 0.471257 0.651753 0.865420 0.111 Uiso 1 1 calc GR . . . .
C46 C 0.9510(6) 0.3238(6) 0.6159(4) 0.067(2) Uani 1 1 d . . . . .
H46A H 0.990540 0.314074 0.647741 0.100 Uiso 1 1 calc GR . . . .
H46B H 0.989599 0.351535 0.573362 0.100 Uiso 1 1 calc GR . . . .
H46C H 0.926443 0.269276 0.606844 0.100 Uiso 1 1 calc GR . . . .
C65 C -0.1023(7) -0.1827(6) 0.7388(6) 0.074(3) Uani 1 1 d . . . . .
C71 C 0.0300(7) -0.5110(5) 0.7396(5) 0.070(3) Uani 1 1 d . . . . .
H71A H 0.076993 -0.552661 0.718461 0.105 Uiso 1 1 calc GR . . . .
H71B H -0.030369 -0.520695 0.728152 0.105 Uiso 1 1 calc GR . . . .
H71C H 0.019363 -0.517096 0.789030 0.105 Uiso 1 1 calc GR . . . .
C27 C 0.2225(7) -0.3239(5) 0.9484(4) 0.062(2) Uani 1 1 d . . . . .
H27A H 0.165951 -0.325423 0.987362 0.093 Uiso 1 1 calc GR . . . .
H27B H 0.274898 -0.294141 0.959578 0.093 Uiso 1 1 calc GR . . . .
H27C H 0.241779 -0.381986 0.937558 0.093 Uiso 1 1 calc GR . . . .
C68 C 0.1301(7) -0.3260(5) 0.6113(5) 0.063(2) Uani 1 1 d . . . . .
C51 C 0.3157(8) 0.2103(6) 1.0447(4) 0.078(3) Uani 1 1 d . . . . .
H51A H 0.250846 0.232005 1.050205 0.117 Uiso 1 1 calc GR . . . .
H51B H 0.336257 0.219019 1.085742 0.117 Uiso 1 1 calc GR . . . .
H51C H 0.316048 0.149491 1.037550 0.117 Uiso 1 1 calc GR . . . .
C38 C 0.7601(6) 0.5693(5) 0.8299(5) 0.071(3) Uani 1 1 d . . . . .
C64 C -0.1301(6) -0.1329(6) 0.7946(6) 0.074(3) Uani 1 1 d . . . . .
H64 H -0.190779 -0.106642 0.803660 0.089 Uiso 1 1 calc R . . . .
C62 C -0.1015(7) -0.0546(6) 0.8894(5) 0.082(3) Uani 1 1 d . . . . .
H62A H -0.105593 -0.080903 0.934809 0.123 Uiso 1 1 calc GR . . . .
H62B H -0.164009 -0.031942 0.887984 0.123 Uiso 1 1 calc GR . . . .
H62C H -0.054020 -0.008354 0.879072 0.123 Uiso 1 1 calc GR . . . .
C67 C 0.1535(9) -0.3142(6) 0.5344(5) 0.090(4) Uani 1 1 d . . . . .
H67A H 0.126127 -0.260872 0.521417 0.135 Uiso 1 1 calc GR . . . .
H67B H 0.126382 -0.361649 0.516815 0.135 Uiso 1 1 calc GR . . . .
H67C H 0.223015 -0.312324 0.515492 0.135 Uiso 1 1 calc GR . . . .
C37 C 0.8432(8) 0.6079(7) 0.8504(8) 0.120(5) Uani 1 1 d . U . . .
H37A H 0.867536 0.566072 0.879050 0.181 Uiso 1 1 calc GR . . . .
H37B H 0.821393 0.658006 0.875848 0.181 Uiso 1 1 calc GR . . . .
H37C H 0.894264 0.624517 0.809657 0.181 Uiso 1 1 calc GR . . . .
C66 C -0.1685(8) -0.1919(8) 0.6931(7) 0.108(4) Uani 1 1 d . U . . .
H66A H -0.130525 -0.192978 0.645830 0.162 Uiso 1 1 calc GR . . . .
H66B H -0.212238 -0.143858 0.697588 0.162 Uiso 1 1 calc GR . . . .
H66C H -0.205519 -0.244937 0.706518 0.162 Uiso 1 1 calc GR . . . .

loop_
_atom_site_aniso_label
_atom_site_aniso_U_11
_atom_site_aniso_U_22
_atom_site_aniso_U_33
_atom_site_aniso_U_23
_atom_site_aniso_U_13
_atom_site_aniso_U_12
Tb4 0.03901(19) 0.03282(16) 0.03777(18) -0.00620(13) -0.01302(15) 0.00382(14)
Tb2 0.0409(2) 0.03418(16) 0.03146(17) -0.00364(12) -0.01156(14) 0.00261(14)
Tb3 0.0426(2) 0.03322(16) 0.03264(17) -0.00385(12) -0.01218(14) 0.00426(14)
Tb1 0.0457(2) 0.03141(16) 0.03763(18) -0.00085(13) -0.00751(15) -0.00004(14)
Tb5 0.03789(19) 0.03650(17) 0.0459(2) -0.00808(14) -0.01282(16) 0.00248(14)
O11 0.044(3) 0.034(2) 0.037(2) -0.0047(19) -0.014(2) 0.003(2)
O22 0.040(3) 0.048(3) 0.040(3) -0.005(2) -0.007(2) 0.002(2)
O9 0.037(3) 0.040(2) 0.036(2) -0.006(2) -0.010(2) 0.005(2)
O13 0.040(3) 0.035(2) 0.034(2) -0.0096(19) -0.013(2) 0.008(2)
O7 0.041(3) 0.034(2) 0.036(2) -0.0051(19) -0.013(2) 0.009(2)
O27 0.050(3) 0.062(3) 0.053(3) -0.009(3) -0.010(3) 0.020(3)
O29 0.061(4) 0.044(3) 0.057(3) -0.009(2) -0.020(3) 0.001(3)
O18 0.063(4) 0.038(3) 0.044(3) -0.007(2) -0.016(3) 0.007(2)
O1 0.055(3) 0.032(2) 0.033(2) 0.0000(18) -0.015(2) 0.000(2)
O25 0.043(3) 0.037(2) 0.053(3) -0.010(2) -0.014(2) 0.006(2)
O23 0.054(3) 0.032(2) 0.043(3) -0.002(2) -0.013(2) 0.003(2)
O20 0.077(4) 0.041(3) 0.044(3) 0.008(2) 0.001(3) 0.003(3)
O21 0.043(3) 0.039(2) 0.035(2) -0.0049(19) -0.013(2) 0.006(2)
O15 0.046(3) 0.033(2) 0.033(2) -0.0012(19) -0.012(2) 0.004(2)
N1 0.053(4) 0.041(3) 0.037(3) -0.003(3) -0.014(3) -0.004(3)
O19 0.059(4) 0.042(3) 0.049(3) 0.001(2) 0.002(3) 0.001(2)
O28 0.047(3) 0.071(4) 0.091(5) -0.027(3) -0.032(3) 0.010(3)
O12 0.074(4) 0.045(3) 0.075(4) 0.003(3) -0.025(3) -0.009(3)
O14 0.040(3) 0.038(2) 0.031(2) 0.0010(19) -0.012(2) -0.001(2)
O26 0.043(3) 0.035(2) 0.045(3) -0.012(2) -0.010(2) 0.004(2)
O24 0.051(3) 0.043(3) 0.037(3) -0.002(2) -0.014(2) 0.003(2)
O10 0.039(3) 0.039(2) 0.051(3) -0.008(2) -0.019(2) 0.004(2)
O2 0.055(3) 0.039(2) 0.035(3) 0.001(2) -0.014(2) -0.003(2)
N9 0.046(4) 0.034(3) 0.060(4) -0.007(3) -0.015(3) 0.003(3)
O17 0.047(3) 0.041(3) 0.080(4) -0.013(3) -0.005(3) -0.006(2)
N12 0.035(3) 0.040(3) 0.051(4) -0.003(3) -0.015(3) -0.004(3)
O16 0.048(3) 0.051(3) 0.095(5) -0.007(3) -0.026(3) -0.013(3)
O6 0.037(3) 0.049(3) 0.038(3) 0.000(2) -0.015(2) 0.001(2)
O30 0.047(3) 0.043(3) 0.062(3) -0.006(2) -0.015(3) -0.005(2)
N8 0.052(4) 0.037(3) 0.044(3) -0.002(3) -0.016(3) 0.005(3)
N2 0.050(4) 0.044(3) 0.031(3) -0.007(3) -0.008(3) 0.000(3)
N4 0.041(4) 0.037(3) 0.045(3) -0.005(2) -0.016(3) 0.006(3)
O4 0.062(4) 0.050(3) 0.047(3) -0.012(2) -0.010(3) -0.008(3)
O8 0.053(3) 0.046(3) 0.086(4) -0.028(3) -0.025(3) 0.004(3)
N10 0.038(3) 0.040(3) 0.037(3) 0.000(2) -0.011(3) -0.001(3)
N11 0.043(4) 0.034(3) 0.048(3) 0.000(3) -0.018(3) -0.003(3)
C34 0.038(4) 0.031(3) 0.045(4) -0.003(3) -0.012(3) -0.002(3)
N3 0.049(4) 0.036(3) 0.039(3) -0.013(3) -0.008(3) 0.005(3)
C57 0.048(5) 0.046(4) 0.061(5) -0.008(4) -0.015(4) 0.010(4)
N5 0.046(4) 0.036(3) 0.049(4) -0.006(3) -0.015(3) 0.004(3)
C7 0.035(4) 0.048(4) 0.032(4) -0.004(3) -0.008(3) 0.003(3)
C50 0.051(5) 0.056(4) 0.038(4) -0.010(3) -0.003(4) -0.010(4)
N7 0.042(4) 0.035(3) 0.053(4) -0.008(3) -0.020(3) 0.008(3)
C25 0.049(5) 0.032(3) 0.044(4) -0.012(3) -0.016(3) 0.004(3)
C26 0.052(5) 0.034(3) 0.041(4) -0.001(3) -0.011(3) 0.005(3)
C31 0.049(5) 0.050(4) 0.039(4) 0.006(3) -0.017(3) -0.009(3)
C16 0.051(5) 0.033(3) 0.033(4) -0.005(3) -0.010(3) 0.007(3)
C56 0.048(5) 0.069(5) 0.066(5) -0.012(4) -0.031(4) -0.001(4)
C17 0.052(5) 0.041(4) 0.051(4) -0.017(3) -0.011(4) 0.015(4)
C36 0.036(4) 0.056(4) 0.055(5) 0.005(4) -0.020(4) -0.003(3)
C32 0.044(4) 0.043(4) 0.034(4) 0.004(3) -0.016(3) -0.004(3)
C20 0.040(4) 0.040(4) 0.048(4) -0.014(3) -0.012(3) 0.009(3)
C2 0.059(5) 0.036(4) 0.044(4) 0.004(3) -0.022(4) -0.004(3)
C47 0.049(5) 0.056(4) 0.048(4) -0.010(3) -0.019(4) -0.007(4)
N6 0.060(4) 0.039(3) 0.050(4) -0.010(3) -0.017(3) 0.004(3)
C58 0.042(4) 0.047(4) 0.037(4) -0.006(3) -0.010(3) 0.001(3)
C23 0.049(5) 0.039(4) 0.057(5) -0.007(3) -0.022(4) 0.011(3)
C40 0.084(6) 0.042(4) 0.029(4) -0.003(3) -0.012(4) 0.015(4)
C29 0.027(3) 0.039(3) 0.034(3) -0.002(3) -0.008(3) 0.003(3)
C10 0.042(4) 0.050(4) 0.037(4) -0.001(3) -0.016(3) -0.001(3)
C54 0.050(5) 0.049(4) 0.052(4) 0.002(3) -0.022(4) 0.006(4)
C3 0.077(6) 0.047(4) 0.047(5) 0.007(3) -0.015(4) -0.024(4)
C12 0.043(4) 0.051(4) 0.060(5) -0.010(4) -0.022(4) 0.005(4)
C30 0.037(4) 0.044(4) 0.042(4) 0.000(3) -0.010(3) -0.003(3)
C59 0.046(4) 0.037(3) 0.043(4) -0.007(3) -0.016(3) 0.009(3)
C53 0.048(4) 0.042(4) 0.040(4) 0.000(3) -0.007(3) 0.008(3)
C28 0.039(4) 0.037(3) 0.037(4) -0.005(3) -0.011(3) 0.004(3)
C43 0.076(6) 0.053(5) 0.036(4) 0.006(3) -0.016(4) -0.020(4)
C44 0.061(5) 0.060(5) 0.036(4) 0.005(3) -0.005(4) -0.010(4)
C5 0.060(5) 0.051(4) 0.030(4) 0.003(3) -0.013(3) -0.004(4)
C35 0.035(4) 0.042(4) 0.040(4) -0.004(3) -0.006(3) 0.001(3)
C8 0.044(4) 0.047(4) 0.039(4) -0.019(3) -0.013(3) 0.005(3)
C48 0.044(4) 0.048(4) 0.041(4) -0.004(3) -0.014(3) 0.002(3)
C49 0.058(5) 0.075(5) 0.033(4) -0.011(4) -0.015(4) -0.007(4)
C1 0.069(5) 0.028(3) 0.035(4) -0.004(3) -0.026(4) 0.010(3)
C4 0.087(7) 0.057(5) 0.036(4) 0.013(3) -0.020(4) -0.023(5)
C55 0.049(5) 0.051(4) 0.037(4) -0.004(3) -0.007(3) 0.003(4)
C21 0.035(4) 0.062(5) 0.073(6) -0.021(4) -0.013(4) 0.007(4)
C33 0.042(4) 0.047(4) 0.047(4) 0.004(3) -0.020(4) -0.002(3)
C6 0.053(5) 0.045(4) 0.035(4) -0.001(3) -0.008(3) -0.001(4)
C42 0.114(9) 0.049(5) 0.062(6) 0.019(4) -0.013(6) -0.014(5)
C15 0.041(4) 0.037(3) 0.042(4) -0.002(3) -0.009(3) 0.010(3)
C11 0.037(4) 0.038(4) 0.048(4) -0.002(3) -0.019(3) -0.001(3)
C14 0.039(4) 0.048(4) 0.043(4) -0.003(3) -0.014(3) 0.010(3)
C60 0.041(4) 0.040(4) 0.035(4) -0.002(3) -0.012(3) 0.006(3)
C13 0.041(4) 0.048(4) 0.060(5) -0.003(4) -0.019(4) 0.010(3)
C9 0.062(5) 0.048(4) 0.042(4) -0.014(3) -0.015(4) 0.008(4)
C24 0.067(6) 0.038(4) 0.057(5) -0.007(3) -0.027(4) 0.010(4)
C69 0.060(6) 0.055(5) 0.075(6) -0.024(4) -0.026(5) -0.003(4)
O3 0.049(3) 0.040(2) 0.027(2) -0.0020(19) -0.009(2) 0.000(2)
C22 0.046(5) 0.051(4) 0.076(6) -0.008(4) -0.026(4) 0.009(4)
C45 0.054(5) 0.059(5) 0.043(4) -0.004(4) -0.014(4) -0.004(4)
C70 0.047(5) 0.040(4) 0.088(7) -0.025(4) -0.022(5) 0.004(4)
O5 0.040(3) 0.038(2) 0.043(3) -0.002(2) -0.016(2) 0.004(2)
C61 0.060(5) 0.032(4) 0.076(6) -0.010(4) -0.008(4) 0.003(4)
C19 0.047(4) 0.045(4) 0.038(4) -0.004(3) -0.006(3) -0.003(3)
C63 0.047(5) 0.047(4) 0.069(6) 0.008(4) 0.007(4) 0.000(4)
C52 0.064(6) 0.043(4) 0.075(6) 0.009(4) -0.025(5) 0.003(4)
C39 0.068(6) 0.040(4) 0.072(6) -0.009(4) 0.002(5) -0.009(4)
C18 0.055(6) 0.060(5) 0.114(8) -0.039(5) -0.029(5) 0.022(4)
C41 0.119(9) 0.045(4) 0.078(6) -0.012(4) -0.061(6) 0.026(5)
C46 0.050(5) 0.087(6) 0.053(5) 0.001(5) 0.001(4) 0.008(5)
C65 0.053(6) 0.067(6) 0.110(8) -0.006(6) -0.038(6) 0.013(5)
C71 0.074(7) 0.043(4) 0.100(7) -0.006(5) -0.036(6) -0.007(4)
C27 0.083(7) 0.049(4) 0.061(5) 0.001(4) -0.033(5) 0.005(4)
C68 0.076(6) 0.050(5) 0.070(6) -0.016(4) -0.029(5) -0.002(4)
C51 0.095(8) 0.089(7) 0.043(5) -0.009(5) -0.005(5) -0.033(6)
C38 0.047(5) 0.044(4) 0.110(8) -0.025(5) 0.005(5) -0.007(4)
C64 0.039(5) 0.066(6) 0.115(9) -0.008(6) -0.017(5) 0.006(4)
C62 0.071(7) 0.072(6) 0.091(7) -0.021(5) 0.002(6) 0.018(5)
C67 0.131(10) 0.079(7) 0.069(7) -0.018(5) -0.038(7) -0.021(7)
C37 0.066(7) 0.071(7) 0.217(13) -0.057(8) -0.013(8) -0.024(5)
C66 0.071(7) 0.119(9) 0.161(11) -0.036(8) -0.072(7) 0.021(6)

loop_
_atom_type_symbol
_atom_type_description
_atom_type_scat_dispersion_real
_atom_type_scat_dispersion_imag
_atom_type_scat_source
C C 0.0033 0.0016 'International Tables Vol C Tables 4.2.6.8 and 6.1.1.4'
H H 0.0000 0.0000 'International Tables Vol C Tables 4.2.6.8 and 6.1.1.4'
N N 0.0061 0.0033 'International Tables Vol C Tables 4.2.6.8 and 6.1.1.4'
O O 0.0106 0.0060 'International Tables Vol C Tables 4.2.6.8 and 6.1.1.4'
Tb Tb -0.1723 4.1537 'International Tables Vol C Tables 4.2.6.8 and 6.1.1.4'

loop_
_geom_angle_atom_site_label_1
_geom_angle_atom_site_label_2
_geom_angle_atom_site_label_3
_geom_angle
_geom_angle_site_symmetry_1
_geom_angle_site_symmetry_3
_geom_angle_publ_flag
Tb5 Tb4 Tb3 131.858(12) . . ?
O11 Tb4 Tb3 122.75(10) . . ?
O11 Tb4 Tb5 41.39(10) . . ?
O11 Tb4 O26 63.85(14) . . ?
O11 Tb4 N3 128.46(17) . . ?
O11 Tb4 N7 61.49(17) . . ?
O13 Tb4 Tb3 32.64(11) . . ?
O13 Tb4 Tb5 111.88(12) . . ?
O13 Tb4 O11 90.54(15) . . ?
O13 Tb4 O25 127.90(16) . . ?
O13 Tb4 O26 153.83(16) . . ?
O13 Tb4 N3 121.39(16) . . ?
O13 Tb4 N7 89.67(16) . . ?
O13 Tb4 O3 67.75(15) . . ?
O13 Tb4 O5 90.76(15) . . ?
O25 Tb4 Tb3 107.41(12) . . ?
O25 Tb4 Tb5 118.77(11) . . ?
O25 Tb4 O11 119.73(16) . . ?
O25 Tb4 O26 73.64(16) . . ?
O25 Tb4 N3 73.65(18) . . ?
O25 Tb4 N7 73.01(18) . . ?
O25 Tb4 O3 81.60(17) . . ?
O26 Tb4 Tb3 168.33(11) . . ?
O26 Tb4 Tb5 45.16(11) . . ?
O26 Tb4 N3 75.72(16) . . ?
O26 Tb4 N7 82.81(16) . . ?
N3 Tb4 Tb3 93.29(12) . . ?
N3 Tb4 Tb5 87.42(13) . . ?
N3 Tb4 N7 144.22(17) . . ?
N7 Tb4 Tb3 108.72(12) . . ?
N7 Tb4 Tb5 97.45(13) . . ?
O3 Tb4 Tb3 35.12(10) . . ?
O3 Tb4 Tb5 138.77(11) . . ?
O3 Tb4 O11 156.85(15) . . ?
O3 Tb4 O26 136.42(15) . . ?
O3 Tb4 N3 63.01(16) . . ?
O3 Tb4 N7 123.48(17) . . ?
O5 Tb4 Tb3 97.74(11) . . ?
O5 Tb4 Tb5 37.40(11) . . ?
O5 Tb4 O11 68.11(16) . . ?
O5 Tb4 O25 138.07(16) . . ?
O5 Tb4 O26 75.32(15) . . ?
O5 Tb4 N3 71.89(18) . . ?
O5 Tb4 N7 129.60(18) . . ?
O5 Tb4 O3 102.90(16) . . ?
Tb1 Tb2 Tb3 130.754(12) . . ?
O22 Tb2 Tb3 109.16(12) . . ?
O22 Tb2 Tb1 118.15(12) . . ?
O22 Tb2 O7 82.40(16) . . ?
O22 Tb2 O21 73.31(16) . . ?
O22 Tb2 O15 116.51(16) . . ?
O22 Tb2 N10 71.01(17) . . ?
O22 Tb2 N6 72.66(18) . . ?
O9 Tb2 Tb3 32.21(11) . . ?
O9 Tb2 Tb1 110.98(12) . . ?
O9 Tb2 O22 129.44(17) . . ?
O9 Tb2 O7 67.18(15) . . ?
O9 Tb2 O1 89.42(15) . . ?
O9 Tb2 O21 154.29(16) . . ?
O9 Tb2 O15 92.53(15) . . ?
O9 Tb2 N10 90.76(16) . . ?
O9 Tb2 N6 120.28(17) . . ?
O7 Tb2 Tb3 34.99(10) . . ?
O7 Tb2 Tb1 139.51(11) . . ?
O7 Tb2 O21 135.07(14) . . ?
O7 Tb2 O15 158.95(14) . . ?
O7 Tb2 N10 121.04(16) . . ?
O7 Tb2 N6 62.35(17) . . ?
O1 Tb2 Tb3 96.93(11) . . ?
O1 Tb2 Tb1 36.90(11) . . ?
O1 Tb2 O22 138.31(16) . . ?
O1 Tb2 O7 104.13(16) . . ?
O1 Tb2 O21 73.72(15) . . ?
O1 Tb2 O15 68.62(16) . . ?
O1 Tb2 N10 130.76(17) . . ?
O1 Tb2 N6 74.46(19) . . ?
O21 Tb2 Tb3 165.20(10) . . ?
O21 Tb2 Tb1 44.86(11) . . ?
O21 Tb2 N10 86.11(16) . . ?
O21 Tb2 N6 74.42(17) . . ?
O15 Tb2 Tb3 124.43(10) . . ?
O15 Tb2 Tb1 41.27(10) . . ?
O15 Tb2 O21 63.52(14) . . ?
O15 Tb2 N10 62.18(16) . . ?
O15 Tb2 N6 129.79(18) . . ?
N10 Tb2 Tb3 108.58(12) . . ?
N10 Tb2 Tb1 99.16(13) . . ?
N6 Tb2 Tb3 92.19(14) . . ?
N6 Tb2 Tb1 89.42(15) . . ?
N6 Tb2 N10 142.39(18) . . ?
Tb4 Tb3 Tb2 110.335(10) . . ?
O9 Tb3 Tb4 93.75(11) . . ?
O9 Tb3 Tb2 31.69(10) . . ?
O9 Tb3 O7 66.17(15) . . ?
O9 Tb3 N1 82.64(17) . . ?
O9 Tb3 O24 153.05(16) . . ?
O9 Tb3 N4 126.29(16) . . ?
O9 Tb3 O3 91.59(15) . . ?
O13 Tb3 Tb4 32.32(10) . . ?
O13 Tb3 Tb2 94.36(10) . . ?
O13 Tb3 O9 94.24(16) . . ?
O13 Tb3 O7 91.59(14) . . ?
O13 Tb3 O23 151.82(16) . . ?
O13 Tb3 N1 127.53(15) . . ?
O13 Tb3 O24 101.41(16) . . ?
O13 Tb3 N4 81.18(16) . . ?
O13 Tb3 O3 66.82(14) . . ?
O7 Tb3 Tb4 120.90(10) . . ?
O7 Tb3 Tb2 34.50(11) . . ?
O7 Tb3 N1 132.14(17) . . ?
O7 Tb3 N4 60.56(16) . . ?
O23 Tb3 Tb4 161.16(12) . . ?
O23 Tb3 Tb2 88.49(12) . . ?
O23 Tb3 O9 102.50(17) . . ?
O23 Tb3 O7 75.12(15) . . ?
O23 Tb3 N1 77.59(17) . . ?
O23 Tb3 O24 73.04(16) . . ?
O23 Tb3 N4 70.64(17) . . ?
O23 Tb3 O3 134.05(15) . . ?
N1 Tb3 Tb4 95.36(12) . . ?
N1 Tb3 Tb2 107.29(12) . . ?
O24 Tb3 Tb4 88.15(11) . . ?
O24 Tb3 Tb2 161.50(11) . . ?
O24 Tb3 O7 134.22(15) . . ?
O24 Tb3 N1 70.42(17) . . ?
O24 Tb3 N4 78.20(16) . . ?
O24 Tb3 O3 74.98(16) . . ?
N4 Tb3 Tb4 107.20(12) . . ?
N4 Tb3 Tb2 94.91(12) . . ?
N4 Tb3 N1 140.50(17) . . ?
O3 Tb3 Tb4 34.50(11) . . ?
O3 Tb3 Tb2 120.76(11) . . ?
O3 Tb3 O7 148.34(15) . . ?
O3 Tb3 N1 60.97(16) . . ?
O3 Tb3 N4 132.42(17) . . ?
O18 Tb1 Tb2 89.76(13) . . ?
O18 Tb1 O21 69.86(16) . . ?
O18 Tb1 O15 128.65(17) . . ?
O18 Tb1 O17 73.32(18) . . ?
O18 Tb1 N12 126.32(17) . . ?
O1 Tb1 Tb2 37.69(11) . . ?
O1 Tb1 O18 79.49(17) . . ?
O1 Tb1 O20 87.23(19) . . ?
O1 Tb1 O21 72.24(15) . . ?
O1 Tb1 O15 69.71(15) . . ?
O1 Tb1 O19 106.57(18) . . ?
O1 Tb1 O17 152.20(17) . . ?
O1 Tb1 N12 134.04(17) . . ?
O20 Tb1 Tb2 124.92(15) . . ?
O20 Tb1 O18 75.71(18) . . ?
O20 Tb1 O21 142.39(17) . . ?
O20 Tb1 O15 139.29(17) . . ?
O20 Tb1 O19 73.07(18) . . ?
O20 Tb1 O17 80.6(2) . . ?
O20 Tb1 N12 132.3(2) . . ?
O21 Tb1 Tb2 42.43(10) . . ?
O15 Tb1 Tb2 41.79(11) . . ?
O15 Tb1 O21 62.19(14) . . ?
O15 Tb1 N12 64.65(16) . . ?
O19 Tb1 Tb2 114.68(13) . . ?
O19 Tb1 O18 147.77(18) . . ?
O19 Tb1 O21 142.36(15) . . ?
O19 Tb1 O15 81.76(16) . . ?
O19 Tb1 O17 93.73(19) . . ?
O19 Tb1 N12 72.47(19) . . ?
O17 Tb1 Tb2 145.43(14) . . ?
O17 Tb1 O21 103.01(17) . . ?
O17 Tb1 O15 133.40(18) . . ?
O17 Tb1 N12 69.77(19) . . ?
N12 Tb1 Tb2 99.26(13) . . ?
N12 Tb1 O21 82.01(17) . . ?
O11 Tb5 Tb4 41.60(11) . . ?
O11 Tb5 O26 62.08(14) . . ?
O11 Tb5 N9 63.58(17) . . ?
O27 Tb5 Tb4 101.26(14) . . ?
O27 Tb5 O11 76.00(18) . . ?
O27 Tb5 O29 146.67(19) . . ?
O27 Tb5 O26 137.70(17) . . ?
O27 Tb5 N9 77.90(19) . . ?
O27 Tb5 O30 110.72(19) . . ?
O29 Tb5 Tb4 91.37(13) . . ?
O29 Tb5 O11 129.16(17) . . ?
O29 Tb5 O26 69.41(17) . . ?
O29 Tb5 N9 130.14(18) . . ?
O29 Tb5 O30 72.69(18) . . ?
O28 Tb5 Tb4 130.55(16) . . ?
O28 Tb5 O11 145.00(17) . . ?
O28 Tb5 O27 73.5(2) . . ?
O28 Tb5 O29 74.8(2) . . ?
O28 Tb5 O26 142.61(19) . . ?
O28 Tb5 N9 124.6(2) . . ?
O28 Tb5 O30 78.84(19) . . ?
O26 Tb5 Tb4 42.37(9) . . ?
N9 Tb5 Tb4 100.80(14) . . ?
N9 Tb5 O26 87.88(18) . . ?
O30 Tb5 Tb4 142.41(13) . . ?
O30 Tb5 O11 128.77(16) . . ?
O30 Tb5 O26 100.18(16) . . ?
O30 Tb5 N9 68.44(18) . . ?
O5 Tb5 Tb4 38.16(11) . . ?
O5 Tb5 O11 68.90(15) . . ?
O5 Tb5 O27 87.10(18) . . ?
O5 Tb5 O29 84.11(17) . . ?
O5 Tb5 O28 92.6(2) . . ?
O5 Tb5 O26 73.47(15) . . ?
O5 Tb5 N9 132.28(17) . . ?
O5 Tb5 O30 156.62(17) . . ?
Tb5 O11 Tb4 97.01(15) . . ?
C25 O11 Tb4 118.2(4) . . ?
C25 O11 Tb5 117.1(4) . . ?
C50 O22 Tb2 136.3(5) . . ?
Tb2 O9 Tb3 116.10(18) . . ?
C19 O9 Tb2 121.4(4) . . ?
C19 O9 Tb3 122.4(4) . . ?
Tb4 O13 Tb3 115.05(18) . . ?
C28 O13 Tb4 121.9(4) . . ?
C28 O13 Tb3 122.9(3) . . ?
Tb2 O7 Tb3 110.51(17) . . ?
C16 O7 Tb2 126.1(4) . . ?
C16 O7 Tb3 119.1(4) . . ?
C63 O27 Tb5 131.1(5) . . ?
C68 O29 Tb5 134.5(6) . . ?
C40 O18 Tb1 131.8(5) . . ?
Tb1 O1 Tb2 105.41(17) . . ?
C1 O1 Tb2 129.9(4) . . ?
C1 O1 Tb1 120.7(4) . . ?
C58 O25 Tb4 137.9(5) . . ?
C53 O23 Tb3 135.8(5) . . ?
C43 O20 Tb1 135.4(5) . . ?
Tb2 O21 Tb1 92.72(14) . . ?
C48 O21 Tb2 133.0(4) . . ?
C48 O21 Tb1 133.4(4) . . ?
Tb1 O15 Tb2 96.94(15) . . ?
C34 O15 Tb2 115.8(4) . . ?
C34 O15 Tb1 118.6(4) . . ?
N2 N1 Tb3 109.6(4) . . ?
C6 N1 Tb3 137.9(5) . . ?
C6 N1 N2 111.0(6) . . ?
C45 O19 Tb1 135.5(5) . . ?
C65 O28 Tb5 136.1(6) . . ?
N9 O12 H12 109.5 . . ?
C29 O14 C32 106.0(5) . . ?
Tb4 O26 Tb5 92.47(14) . . ?
C60 O26 Tb4 131.3(4) . . ?
C60 O26 Tb5 136.1(4) . . ?
C55 O24 Tb3 136.5(5) . . ?
C20 O10 C23 107.3(6) . . ?
C5 O2 C2 106.7(5) . . ?
O12 N9 Tb5 123.4(4) . . ?
C26 N9 Tb5 120.9(5) . . ?
C26 N9 O12 115.6(6) . . ?
C38 O17 Tb1 132.0(6) . . ?
O16 N12 Tb1 124.2(4) . . ?
C35 N12 Tb1 119.9(5) . . ?
C35 N12 O16 115.9(6) . . ?
N12 O16 H16 109.5 . . ?
C11 O6 C14 107.2(5) . . ?
C70 O30 Tb5 134.3(5) . . ?
C25 N8 N7 110.4(6) . . ?
C7 N2 N1 111.2(5) . . ?
N5 N4 Tb3 111.0(4) . . ?
C15 N4 Tb3 134.3(5) . . ?
C15 N4 N5 111.9(6) . . ?
N3 O4 H4 109.5 . . ?
N6 O8 H8 109.5 . . ?
N11 N10 Tb2 113.8(4) . . ?
C33 N10 Tb2 131.3(5) . . ?
C33 N10 N11 111.5(6) . . ?
C34 N11 N10 112.6(6) . . ?
O15 C34 C35 117.2(6) . . ?
N11 C34 O15 126.7(6) . . ?
N11 C34 C35 115.7(6) . . ?
O4 N3 Tb4 126.6(4) . . ?
C8 N3 Tb4 120.4(4) . . ?
C8 N3 O4 112.9(5) . . ?
H57A C57 H57B 109.5 . . ?
H57A C57 H57C 109.5 . . ?
H57B C57 H57C 109.5 . . ?
C58 C57 H57A 109.5 . . ?
C58 C57 H57B 109.5 . . ?
C58 C57 H57C 109.5 . . ?
C16 N5 N4 112.0(5) . . ?
N2 C7 C8 116.1(6) . . ?
N2 C7 O3 127.3(6) . . ?
O3 C7 C8 116.5(6) . . ?
O22 C50 C49 125.9(7) . . ?
O22 C50 C51 116.0(7) . . ?
C49 C50 C51 118.2(7) . . ?
N8 N7 Tb4 116.0(4) . . ?
C24 N7 Tb4 131.3(5) . . ?
C24 N7 N8 111.0(6) . . ?
O11 C25 C26 117.3(6) . . ?
N8 C25 O11 127.5(7) . . ?
N8 C25 C26 115.1(6) . . ?
N9 C26 C25 112.2(6) . . ?
N9 C26 C27 124.6(7) . . ?
C25 C26 C27 123.0(7) . . ?
C32 C31 H31 126.6 . . ?
C32 C31 C30 106.7(6) . . ?
C30 C31 H31 126.6 . . ?
O7 C16 C17 116.2(6) . . ?
N5 C16 O7 126.3(6) . . ?
N5 C16 C17 117.4(6) . . ?
H56A C56 H56B 109.5 . . ?
H56A C56 H56C 109.5 . . ?
H56B C56 H56C 109.5 . . ?
C55 C56 H56A 109.5 . . ?
C55 C56 H56B 109.5 . . ?
C55 C56 H56C 109.5 . . ?
N6 C17 C16 112.9(6) . . ?
N6 C17 C18 126.1(7) . . ?
C18 C17 C16 121.0(7) . . ?
H36A C36 H36B 109.5 . . ?
H36A C36 H36C 109.5 . . ?
H36B C36 H36C 109.5 . . ?
C35 C36 H36A 109.5 . . ?
C35 C36 H36B 109.5 . . ?
C35 C36 H36C 109.5 . . ?
O14 C32 C33 117.2(6) . . ?
C31 C32 O14 110.0(6) . . ?
C31 C32 C33 132.8(7) . . ?
O10 C20 C19 114.9(6) . . ?
C21 C20 O10 109.6(7) . . ?
C21 C20 C19 135.3(8) . . ?
O2 C2 C1 115.4(6) . . ?
C3 C2 O2 110.1(6) . . ?
C3 C2 C1 134.4(7) . . ?
H47A C47 H47B 109.5 . . ?
H47A C47 H47C 109.5 . . ?
H47B C47 H47C 109.5 . . ?
C48 C47 H47A 109.5 . . ?
C48 C47 H47B 109.5 . . ?
C48 C47 H47C 109.5 . . ?
O8 N6 Tb2 126.0(5) . . ?
C17 N6 Tb2 120.6(5) . . ?
C17 N6 O8 112.7(6) . . ?
O25 C58 C57 117.0(6) . . ?
O25 C58 C59 123.7(7) . . ?
C59 C58 C57 119.3(6) . . ?
O10 C23 C24 117.9(7) . . ?
C22 C23 O10 109.6(7) . . ?
C22 C23 C24 132.3(7) . . ?
O18 C40 C39 123.6(7) . . ?
O18 C40 C41 116.5(8) . . ?
C39 C40 C41 119.9(7) . . ?
O14 C29 C28 114.6(5) . . ?
C30 C29 O14 110.1(6) . . ?
C30 C29 C28 135.2(7) . . ?
H10A C10 H10B 107.7 . . ?
C11 C10 H10A 108.8 . . ?
C11 C10 H10B 108.8 . . ?
O5 C10 H10A 108.8 . . ?
O5 C10 H10B 108.8 . . ?
O5 C10 C11 113.7(5) . . ?
C53 C54 H54 118.1 . . ?
C53 C54 C55 123.8(7) . . ?
C55 C54 H54 118.1 . . ?
C2 C3 H3 126.7 . . ?
C2 C3 C4 106.6(7) . . ?
C4 C3 H3 126.7 . . ?
C11 C12 H12A 126.6 . . ?
C11 C12 C13 106.8(7) . . ?
C13 C12 H12A 126.6 . . ?
C31 C30 H30 126.4 . . ?
C29 C30 C31 107.2(6) . . ?
C29 C30 H30 126.4 . . ?
C58 C59 H59 116.4 . . ?
C60 C59 C58 127.2(6) . . ?
C60 C59 H59 116.4 . . ?
O23 C53 C54 125.8(7) . . ?
O23 C53 C52 116.4(7) . . ?
C54 C53 C52 117.8(7) . . ?
O13 C28 C29 112.0(5) . . ?
O13 C28 H28A 109.2 . . ?
O13 C28 H28B 109.2 . . ?
C29 C28 H28A 109.2 . . ?
C29 C28 H28B 109.2 . . ?
H28A C28 H28B 107.9 . . ?
O20 C43 C44 125.5(7) . . ?
O20 C43 C42 115.2(8) . . ?
C44 C43 C42 119.3(8) . . ?
C43 C44 H44 117.9 . . ?
C43 C44 C45 124.2(8) . . ?
C45 C44 H44 117.9 . . ?
O2 C5 C6 117.2(6) . . ?
C4 C5 O2 110.9(6) . . ?
C4 C5 C6 131.8(7) . . ?
N12 C35 C34 113.6(6) . . ?
N12 C35 C36 124.8(6) . . ?
C34 C35 C36 121.4(6) . . ?
N3 C8 C7 113.1(6) . . ?
N3 C8 C9 126.3(6) . . ?
C9 C8 C7 120.5(7) . . ?
O21 C48 C47 117.2(7) . . ?
O21 C48 C49 124.0(7) . . ?
C49 C48 C47 118.8(6) . . ?
C50 C49 H49 117.2 . . ?
C48 C49 C50 125.6(7) . . ?
C48 C49 H49 117.2 . . ?
O1 C1 C2 113.2(5) . . ?
O1 C1 H1A 108.9 . . ?
O1 C1 H1B 108.9 . . ?
C2 C1 H1A 108.9 . . ?
C2 C1 H1B 108.9 . . ?
H1A C1 H1B 107.7 . . ?
C3 C4 H4A 127.1 . . ?
C5 C4 C3 105.8(7) . . ?
C5 C4 H4A 127.1 . . ?
O24 C55 C56 116.9(7) . . ?
O24 C55 C54 124.2(7) . . ?
C54 C55 C56 118.9(7) . . ?
C20 C21 H21 126.6 . . ?
C20 C21 C22 106.8(7) . . ?
C22 C21 H21 126.6 . . ?
N10 C33 C32 124.6(7) . . ?
N10 C33 H33 117.7 . . ?
C32 C33 H33 117.7 . . ?
N1 C6 C5 122.3(6) . . ?
N1 C6 H6 118.9 . . ?
C5 C6 H6 118.9 . . ?
C43 C42 H42A 109.5 . . ?
C43 C42 H42B 109.5 . . ?
C43 C42 H42C 109.5 . . ?
H42A C42 H42B 109.5 . . ?
H42A C42 H42C 109.5 . . ?
H42B C42 H42C 109.5 . . ?
N4 C15 H15 118.6 . . ?
N4 C15 C14 122.8(6) . . ?
C14 C15 H15 118.6 . . ?
O6 C11 C10 115.8(6) . . ?
O6 C11 C12 110.0(6) . . ?
C12 C11 C10 133.8(6) . . ?
O6 C14 C15 118.5(6) . . ?
C13 C14 O6 109.6(6) . . ?
C13 C14 C15 131.9(7) . . ?
O26 C60 C59 125.9(6) . . ?
O26 C60 C61 114.9(6) . . ?
C59 C60 C61 119.2(6) . . ?
C12 C13 H13 126.8 . . ?
C14 C13 C12 106.3(6) . . ?
C14 C13 H13 126.8 . . ?
C8 C9 H9A 109.5 . . ?
C8 C9 H9B 109.5 . . ?
C8 C9 H9C 109.5 . . ?
H9A C9 H9B 109.5 . . ?
H9A C9 H9C 109.5 . . ?
H9B C9 H9C 109.5 . . ?
N7 C24 C23 123.9(7) . . ?
N7 C24 H24 118.0 . . ?
C23 C24 H24 118.0 . . ?
C70 C69 H69 117.0 . . ?
C68 C69 H69 117.0 . . ?
C68 C69 C70 126.1(7) . . ?
Tb4 O3 Tb3 110.38(17) . . ?
C7 O3 Tb4 126.6(4) . . ?
C7 O3 Tb3 117.3(4) . . ?
C23 C22 C21 106.6(7) . . ?
C23 C22 H22 126.7 . . ?
C21 C22 H22 126.7 . . ?
O19 C45 C44 124.6(8) . . ?
O19 C45 C46 115.8(7) . . ?
C44 C45 C46 119.6(8) . . ?
O30 C70 C69 123.7(8) . . ?
O30 C70 C71 117.3(8) . . ?
C69 C70 C71 119.0(7) . . ?
Tb5 O5 Tb4 104.44(17) . . ?
C10 O5 Tb4 129.4(4) . . ?
C10 O5 Tb5 123.4(4) . . ?
C60 C61 H61A 109.5 . . ?
C60 C61 H61B 109.5 . . ?
C60 C61 H61C 109.5 . . ?
H61A C61 H61B 109.5 . . ?
H61A C61 H61C 109.5 . . ?
H61B C61 H61C 109.5 . . ?
O9 C19 C20 110.9(6) . . ?
O9 C19 H19A 109.5 . . ?
O9 C19 H19B 109.5 . . ?
C20 C19 H19A 109.5 . . ?
C20 C19 H19B 109.5 . . ?
H19A C19 H19B 108.1 . . ?
O27 C63 C64 127.0(8) . . ?
O27 C63 C62 115.1(9) . . ?
C64 C63 C62 117.8(8) . . ?
C53 C52 H52A 109.5 . . ?
C53 C52 H52B 109.5 . . ?
C53 C52 H52C 109.5 . . ?
H52A C52 H52B 109.5 . . ?
H52A C52 H52C 109.5 . . ?
H52B C52 H52C 109.5 . . ?
C40 C39 H39 117.0 . . ?
C40 C39 C38 125.9(7) . . ?
C38 C39 H39 117.0 . . ?
C17 C18 H18A 109.5 . . ?
C17 C18 H18B 109.5 . . ?
C17 C18 H18C 109.5 . . ?
H18A C18 H18B 109.5 . . ?
H18A C18 H18C 109.5 . . ?
H18B C18 H18C 109.5 . . ?
C40 C41 H41A 109.5 . . ?
C40 C41 H41B 109.5 . . ?
C40 C41 H41C 109.5 . . ?
H41A C41 H41B 109.5 . . ?
H41A C41 H41C 109.5 . . ?
H41B C41 H41C 109.5 . . ?
C45 C46 H46A 109.5 . . ?
C45 C46 H46B 109.5 . . ?
C45 C46 H46C 109.5 . . ?
H46A C46 H46B 109.5 . . ?
H46A C46 H46C 109.5 . . ?
H46B C46 H46C 109.5 . . ?
O28 C65 C64 125.3(9) . . ?
O28 C65 C66 115.2(9) . . ?
C64 C65 C66 119.5(9) . . ?
C70 C71 H71A 109.5 . . ?
C70 C71 H71B 109.5 . . ?
C70 C71 H71C 109.5 . . ?
H71A C71 H71B 109.5 . . ?
H71A C71 H71C 109.5 . . ?
H71B C71 H71C 109.5 . . ?
C26 C27 H27A 109.5 . . ?
C26 C27 H27B 109.5 . . ?
C26 C27 H27C 109.5 . . ?
H27A C27 H27B 109.5 . . ?
H27A C27 H27C 109.5 . . ?
H27B C27 H27C 109.5 . . ?
O29 C68 C69 124.2(8) . . ?
O29 C68 C67 116.2(8) . . ?
C69 C68 C67 119.5(7) . . ?
C50 C51 H51A 109.5 . . ?
C50 C51 H51B 109.5 . . ?
C50 C51 H51C 109.5 . . ?
H51A C51 H51B 109.5 . . ?
H51A C51 H51C 109.5 . . ?
H51B C51 H51C 109.5 . . ?
O17 C38 C39 124.3(8) . . ?
O17 C38 C37 115.1(9) . . ?
C39 C38 C37 120.5(8) . . ?
C63 C64 C65 122.1(8) . . ?
C63 C64 H64 118.9 . . ?
C65 C64 H64 118.9 . . ?
C63 C62 H62A 109.5 . . ?
C63 C62 H62B 109.5 . . ?
C63 C62 H62C 109.5 . . ?
H62A C62 H62B 109.5 . . ?
H62A C62 H62C 109.5 . . ?
H62B C62 H62C 109.5 . . ?
C68 C67 H67A 109.5 . . ?
C68 C67 H67B 109.5 . . ?
C68 C67 H67C 109.5 . . ?
H67A C67 H67B 109.5 . . ?
H67A C67 H67C 109.5 . . ?
H67B C67 H67C 109.5 . . ?
C38 C37 H37A 109.5 . . ?
C38 C37 H37B 109.5 . . ?
C38 C37 H37C 109.5 . . ?
H37A C37 H37B 109.5 . . ?
H37A C37 H37C 109.5 . . ?
H37B C37 H37C 109.5 . . ?
C65 C66 H66A 109.5 . . ?
C65 C66 H66B 109.5 . . ?
C65 C66 H66C 109.5 . . ?
H66A C66 H66B 109.5 . . ?
H66A C66 H66C 109.5 . . ?
H66B C66 H66C 109.5 . . ?

loop_
_geom_bond_atom_site_label_1
_geom_bond_atom_site_label_2
_geom_bond_distance
_geom_bond_site_symmetry_2
_geom_bond_publ_flag
Tb4 Tb3 3.8802(5) . ?
Tb4 Tb5 3.6263(5) . ?
Tb4 O11 2.426(5) . ?
Tb4 O13 2.290(4) . ?
Tb4 O25 2.318(5) . ?
Tb4 O26 2.446(4) . ?
Tb4 N3 2.598(5) . ?
Tb4 N7 2.630(6) . ?
Tb4 O3 2.345(4) . ?
Tb4 O5 2.314(5) . ?
Tb2 Tb3 3.9034(5) . ?
Tb2 Tb1 3.6284(5) . ?
Tb2 O22 2.311(5) . ?
Tb2 O9 2.283(4) . ?
Tb2 O7 2.360(5) . ?
Tb2 O1 2.301(5) . ?
Tb2 O21 2.451(4) . ?
Tb2 O15 2.436(5) . ?
Tb2 N10 2.626(5) . ?
Tb2 N6 2.592(6) . ?
Tb3 O9 2.317(5) . ?
Tb3 O13 2.310(4) . ?
Tb3 O7 2.390(4) . ?
Tb3 O23 2.316(4) . ?
Tb3 N1 2.731(6) . ?
Tb3 O24 2.333(5) . ?
Tb3 N4 2.723(6) . ?
Tb3 O3 2.381(4) . ?
Tb1 O18 2.350(5) . ?
Tb1 O1 2.260(5) . ?
Tb1 O20 2.317(5) . ?
Tb1 O21 2.562(5) . ?
Tb1 O15 2.411(4) . ?
Tb1 O19 2.324(5) . ?
Tb1 O17 2.360(5) . ?
Tb1 N12 2.531(6) . ?
Tb5 O11 2.416(4) . ?
Tb5 O27 2.330(5) . ?
Tb5 O29 2.341(5) . ?
Tb5 O28 2.297(5) . ?
Tb5 O26 2.574(5) . ?
Tb5 N9 2.515(6) . ?
Tb5 O30 2.376(5) . ?
Tb5 O5 2.274(5) . ?
O11 C25 1.301(8) . ?
O22 C50 1.245(8) . ?
O9 C19 1.416(8) . ?
O13 C28 1.421(8) . ?
O7 C16 1.308(8) . ?
O27 C63 1.272(9) . ?
O29 C68 1.274(9) . ?
O18 C40 1.270(9) . ?
O1 C1 1.425(7) . ?
O25 C58 1.254(8) . ?
O23 C53 1.239(8) . ?
O20 C43 1.263(9) . ?
O21 C48 1.290(8) . ?
O15 C34 1.315(8) . ?
N1 N2 1.413(7) . ?
N1 C6 1.282(9) . ?
O19 C45 1.280(9) . ?
O28 C65 1.255(10) . ?
O12 H12 0.8400 . ?
O12 N9 1.394(8) . ?
O14 C32 1.380(8) . ?
O14 C29 1.376(8) . ?
O26 C60 1.288(8) . ?
O24 C55 1.233(8) . ?
O10 C20 1.366(9) . ?
O10 C23 1.369(8) . ?
O2 C2 1.376(8) . ?
O2 C5 1.357(8) . ?
N9 C26 1.275(9) . ?
O17 C38 1.277(9) . ?
N12 O16 1.391(7) . ?
N12 C35 1.282(8) . ?
O16 H16 0.8400 . ?
O6 C11 1.350(8) . ?
O6 C14 1.373(8) . ?
O30 C70 1.270(9) . ?
N8 N7 1.405(8) . ?
N8 C25 1.291(9) . ?
N2 C7 1.291(9) . ?
N4 N5 1.407(7) . ?
N4 C15 1.285(9) . ?
O4 H4 0.8400 . ?
O4 N3 1.400(7) . ?
O8 H8 0.8400 . ?
O8 N6 1.394(7) . ?
N10 N11 1.394(8) . ?
N10 C33 1.291(9) . ?
N11 C34 1.284(8) . ?
C34 C35 1.487(10) . ?
N3 C8 1.279(9) . ?
C57 H57A 0.9800 . ?
C57 H57B 0.9800 . ?
C57 H57C 0.9800 . ?
C57 C58 1.504(10) . ?
N5 C16 1.282(9) . ?
C7 C8 1.504(9) . ?
C7 O3 1.311(7) . ?
C50 C49 1.416(10) . ?
C50 C51 1.525(11) . ?
N7 C24 1.286(10) . ?
C25 C26 1.477(10) . ?
C26 C27 1.495(10) . ?
C31 H31 0.9500 . ?
C31 C32 1.353(10) . ?
C31 C30 1.413(10) . ?
C16 C17 1.500(9) . ?
C56 H56A 0.9800 . ?
C56 H56B 0.9800 . ?
C56 H56C 0.9800 . ?
C56 C55 1.511(10) . ?
C17 N6 1.268(10) . ?
C17 C18 1.489(10) . ?
C36 H36A 0.9800 . ?
C36 H36B 0.9800 . ?
C36 H36C 0.9800 . ?
C36 C35 1.506(9) . ?
C32 C33 1.416(10) . ?
C20 C21 1.351(10) . ?
C20 C19 1.476(10) . ?
C2 C3 1.346(10) . ?
C2 C1 1.456(9) . ?
C47 H47A 0.9800 . ?
C47 H47B 0.9800 . ?
C47 H47C 0.9800 . ?
C47 C48 1.512(10) . ?
C58 C59 1.412(10) . ?
C23 C24 1.422(11) . ?
C23 C22 1.353(11) . ?
C40 C39 1.397(12) . ?
C40 C41 1.522(11) . ?
C29 C30 1.348(9) . ?
C29 C28 1.469(9) . ?
C10 H10A 0.9900 . ?
C10 H10B 0.9900 . ?
C10 C11 1.482(9) . ?
C10 O5 1.422(8) . ?
C54 H54 0.9500 . ?
C54 C53 1.381(10) . ?
C54 C55 1.415(10) . ?
C3 H3 0.9500 . ?
C3 C4 1.441(10) . ?
C12 H12A 0.9500 . ?
C12 C11 1.355(10) . ?
C12 C13 1.419(10) . ?
C30 H30 0.9500 . ?
C59 H59 0.9500 . ?
C59 C60 1.363(10) . ?
C53 C52 1.515(10) . ?
C28 H28A 0.9900 . ?
C28 H28B 0.9900 . ?
C43 C44 1.385(12) . ?
C43 C42 1.516(10) . ?
C44 H44 0.9500 . ?
C44 C45 1.386(11) . ?
C5 C4 1.352(10) . ?
C5 C6 1.438(10) . ?
C8 C9 1.492(9) . ?
C48 C49 1.395(11) . ?
C49 H49 0.9500 . ?
C1 H1A 0.9900 . ?
C1 H1B 0.9900 . ?
C4 H4A 0.9500 . ?
C21 H21 0.9500 . ?
C21 C22 1.425(12) . ?
C33 H33 0.9500 . ?
C6 H6 0.9500 . ?
C42 H42A 0.9800 . ?
C42 H42B 0.9800 . ?
C42 H42C 0.9800 . ?
C15 H15 0.9500 . ?
C15 C14 1.437(10) . ?
C14 C13 1.355(10) . ?
C60 C61 1.523(9) . ?
C13 H13 0.9500 . ?
C9 H9A 0.9800 . ?
C9 H9B 0.9800 . ?
C9 H9C 0.9800 . ?
C24 H24 0.9500 . ?
C69 H69 0.9500 . ?
C69 C70 1.411(12) . ?
C69 C68 1.372(12) . ?
C22 H22 0.9500 . ?
C45 C46 1.502(11) . ?
C70 C71 1.507(11) . ?
C61 H61A 0.9800 . ?
C61 H61B 0.9800 . ?
C61 H61C 0.9800 . ?
C19 H19A 0.9900 . ?
C19 H19B 0.9900 . ?
C63 C64 1.387(13) . ?
C63 C62 1.521(11) . ?
C52 H52A 0.9800 . ?
C52 H52B 0.9800 . ?
C52 H52C 0.9800 . ?
C39 H39 0.9500 . ?
C39 C38 1.398(13) . ?
C18 H18A 0.9800 . ?
C18 H18B 0.9800 . ?
C18 H18C 0.9800 . ?
C41 H41A 0.9800 . ?
C41 H41B 0.9800 . ?
C41 H41C 0.9800 . ?
C46 H46A 0.9800 . ?
C46 H46B 0.9800 . ?
C46 H46C 0.9800 . ?
C65 C64 1.398(13) . ?
C65 C66 1.521(13) . ?
C71 H71A 0.9800 . ?
C71 H71B 0.9800 . ?
C71 H71C 0.9800 . ?
C27 H27A 0.9800 . ?
C27 H27B 0.9800 . ?
C27 H27C 0.9800 . ?
C68 C67 1.518(12) . ?
C51 H51A 0.9800 . ?
C51 H51B 0.9800 . ?
C51 H51C 0.9800 . ?
C38 C37 1.519(13) . ?
C64 H64 0.9500 . ?
C62 H62A 0.9800 . ?
C62 H62B 0.9800 . ?
C62 H62C 0.9800 . ?
C67 H67A 0.9800 . ?
C67 H67B 0.9800 . ?
C67 H67C 0.9800 . ?
C37 H37A 0.9800 . ?
C37 H37B 0.9800 . ?
C37 H37C 0.9800 . ?
C66 H66A 0.9800 . ?
C66 H66B 0.9800 . ?
C66 H66C 0.9800 . ?

loop_
_geom_torsion_atom_site_label_1
_geom_torsion_atom_site_label_2
_geom_torsion_atom_site_label_3
_geom_torsion_atom_site_label_4
_geom_torsion
_geom_torsion_site_symmetry_1
_geom_torsion_site_symmetry_2
_geom_torsion_site_symmetry_3
_geom_torsion_site_symmetry_4
_geom_torsion_publ_flag
Tb4 O11 C25 N8 25.8(9) . . . . ?
Tb4 O11 C25 C26 -151.3(5) . . . . ?
Tb4 O13 C28 C29 78.7(6) . . . . ?
Tb4 O25 C58 C57 -176.0(5) . . . . ?
Tb4 O25 C58 C59 2.3(11) . . . . ?
Tb4 O26 C60 C59 -7.8(10) . . . . ?
Tb4 O26 C60 C61 169.8(5) . . . . ?
Tb4 N3 C8 C7 -1.0(8) . . . . ?
Tb4 N3 C8 C9 -177.3(5) . . . . ?
Tb4 N7 C24 C23 18.1(11) . . . . ?
Tb2 O22 C50 C49 18.3(13) . . . . ?
Tb2 O22 C50 C51 -161.6(6) . . . . ?
Tb2 O9 C19 C20 77.5(6) . . . . ?
Tb2 O7 C16 N5 -175.0(5) . . . . ?
Tb2 O7 C16 C17 9.1(8) . . . . ?
Tb2 O1 C1 C2 -100.0(7) . . . . ?
Tb2 O21 C48 C47 176.3(4) . . . . ?
Tb2 O21 C48 C49 -4.3(11) . . . . ?
Tb2 O15 C34 N11 28.8(8) . . . . ?
Tb2 O15 C34 C35 -144.2(5) . . . . ?
Tb2 N10 N11 C34 -18.4(7) . . . . ?
Tb2 N10 C33 C32 22.7(11) . . . . ?
Tb3 O9 C19 C20 -107.7(6) . . . . ?
Tb3 O13 C28 C29 -106.4(5) . . . . ?
Tb3 O7 C16 N5 30.6(9) . . . . ?
Tb3 O7 C16 C17 -145.3(5) . . . . ?
Tb3 O23 C53 C54 9.9(12) . . . . ?
Tb3 O23 C53 C52 -171.2(5) . . . . ?
Tb3 N1 N2 C7 -24.7(7) . . . . ?
Tb3 N1 C6 C5 18.0(12) . . . . ?
Tb3 O24 C55 C56 175.4(5) . . . . ?
Tb3 O24 C55 C54 -6.0(12) . . . . ?
Tb3 N4 N5 C16 -22.1(7) . . . . ?
Tb3 N4 C15 C14 24.4(11) . . . . ?
Tb1 O18 C40 C39 -24.2(11) . . . . ?
Tb1 O18 C40 C41 156.4(5) . . . . ?
Tb1 O1 C1 C2 105.9(6) . . . . ?
Tb1 O20 C43 C44 12.2(13) . . . . ?
Tb1 O20 C43 C42 -166.5(6) . . . . ?
Tb1 O21 C48 C47 10.4(9) . . . . ?
Tb1 O21 C48 C49 -170.2(5) . . . . ?
Tb1 O15 C34 N11 143.4(6) . . . . ?
Tb1 O15 C34 C35 -29.6(7) . . . . ?
Tb1 O19 C45 C44 -8.1(13) . . . . ?
Tb1 O19 C45 C46 173.0(5) . . . . ?
Tb1 O17 C38 C39 12.3(15) . . . . ?
Tb1 O17 C38 C37 -170.3(7) . . . . ?
Tb1 N12 C35 C34 -6.0(8) . . . . ?
Tb1 N12 C35 C36 179.0(5) . . . . ?
Tb5 O11 C25 N8 141.3(6) . . . . ?
Tb5 O11 C25 C26 -35.9(7) . . . . ?
Tb5 O27 C63 C64 27.0(13) . . . . ?
Tb5 O27 C63 C62 -154.0(6) . . . . ?
Tb5 O29 C68 C69 -19.5(14) . . . . ?
Tb5 O29 C68 C67 163.0(7) . . . . ?
Tb5 O28 C65 C64 -10.1(17) . . . . ?
Tb5 O28 C65 C66 169.9(7) . . . . ?
Tb5 O26 C60 C59 179.3(5) . . . . ?
Tb5 O26 C60 C61 -3.2(9) . . . . ?
Tb5 N9 C26 C25 -0.5(8) . . . . ?
Tb5 N9 C26 C27 -175.0(6) . . . . ?
Tb5 O30 C70 C69 9.2(12) . . . . ?
Tb5 O30 C70 C71 -171.2(5) . . . . ?
O11 C25 C26 N9 23.6(9) . . . . ?
O11 C25 C26 C27 -161.7(7) . . . . ?
O22 C50 C49 C48 -6.0(14) . . . . ?
O7 C16 C17 N6 3.2(10) . . . . ?
O7 C16 C17 C18 -177.5(7) . . . . ?
O27 C63 C64 C65 -10.6(15) . . . . ?
O18 C40 C39 C38 -6.0(14) . . . . ?
O25 C58 C59 C60 1.2(12) . . . . ?
O20 C43 C44 C45 0.7(13) . . . . ?
O21 C48 C49 C50 -0.4(13) . . . . ?
O15 C34 C35 N12 23.1(9) . . . . ?
O15 C34 C35 C36 -161.7(6) . . . . ?
N1 N2 C7 C8 174.9(6) . . . . ?
N1 N2 C7 O3 -1.6(10) . . . . ?
O28 C65 C64 C63 1.4(17) . . . . ?
O12 N9 C26 C25 176.7(6) . . . . ?
O12 N9 C26 C27 2.1(10) . . . . ?
O14 C32 C33 N10 8.9(11) . . . . ?
O14 C29 C30 C31 -2.1(8) . . . . ?
O14 C29 C28 O13 45.7(7) . . . . ?
O10 C20 C21 C22 -1.5(8) . . . . ?
O10 C20 C19 O9 48.6(8) . . . . ?
O10 C23 C24 N7 11.2(11) . . . . ?
O10 C23 C22 C21 0.3(9) . . . . ?
O2 C2 C3 C4 0.0(10) . . . . ?
O2 C2 C1 O1 57.2(9) . . . . ?
O2 C5 C4 C3 0.7(10) . . . . ?
O2 C5 C6 N1 4.6(11) . . . . ?
O16 N12 C35 C34 176.2(6) . . . . ?
O16 N12 C35 C36 1.3(10) . . . . ?
O6 C14 C13 C12 -1.3(9) . . . . ?
N8 N7 C24 C23 -177.7(6) . . . . ?
N8 C25 C26 N9 -153.9(6) . . . . ?
N8 C25 C26 C27 20.7(10) . . . . ?
N2 N1 C6 C5 -178.4(7) . . . . ?
N2 C7 C8 N3 179.6(6) . . . . ?
N2 C7 C8 C9 -3.8(10) . . . . ?
N2 C7 O3 Tb4 -176.3(5) . . . . ?
N2 C7 O3 Tb3 33.1(9) . . . . ?
N4 N5 C16 O7 -2.0(10) . . . . ?
N4 N5 C16 C17 173.9(6) . . . . ?
N4 C15 C14 O6 7.2(11) . . . . ?
N4 C15 C14 C13 -171.7(8) . . . . ?
O4 N3 C8 C7 177.1(5) . . . . ?
O4 N3 C8 C9 0.8(10) . . . . ?
N10 N11 C34 O15 -5.5(9) . . . . ?
N10 N11 C34 C35 167.6(5) . . . . ?
N11 N10 C33 C32 -179.9(6) . . . . ?
N11 C34 C35 N12 -150.7(6) . . . . ?
N11 C34 C35 C36 24.5(9) . . . . ?
C57 C58 C59 C60 179.4(7) . . . . ?
N5 N4 C15 C14 -177.0(6) . . . . ?
N5 C16 C17 N6 -173.1(7) . . . . ?
N5 C16 C17 C18 6.2(11) . . . . ?
N7 N8 C25 O11 -6.1(9) . . . . ?
N7 N8 C25 C26 171.1(5) . . . . ?
C25 N8 N7 Tb4 -14.6(6) . . . . ?
C25 N8 N7 C24 178.6(6) . . . . ?
C31 C32 C33 N10 -172.7(8) . . . . ?
C16 C17 N6 Tb2 -12.5(9) . . . . ?
C16 C17 N6 O8 176.5(6) . . . . ?
C32 O14 C29 C30 2.7(7) . . . . ?
C32 O14 C29 C28 -174.8(5) . . . . ?
C32 C31 C30 C29 0.6(8) . . . . ?
C20 O10 C23 C24 175.3(6) . . . . ?
C20 O10 C23 C22 -1.2(8) . . . . ?
C20 C21 C22 C23 0.8(9) . . . . ?
C2 O2 C5 C4 -0.7(9) . . . . ?
C2 O2 C5 C6 -178.1(7) . . . . ?
C2 C3 C4 C5 -0.5(10) . . . . ?
C47 C48 C49 C50 179.0(8) . . . . ?
C58 C59 C60 O26 1.9(12) . . . . ?
C58 C59 C60 C61 -175.5(7) . . . . ?
C23 O10 C20 C21 1.7(7) . . . . ?
C23 O10 C20 C19 -174.1(6) . . . . ?
C40 C39 C38 O17 11.9(16) . . . . ?
C40 C39 C38 C37 -165.3(10) . . . . ?
C29 O14 C32 C31 -2.3(7) . . . . ?
C29 O14 C32 C33 176.5(6) . . . . ?
C3 C2 C1 O1 -126.9(10) . . . . ?
C30 C31 C32 O14 1.1(8) . . . . ?
C30 C31 C32 C33 -177.5(8) . . . . ?
C30 C29 C28 O13 -130.9(8) . . . . ?
C53 C54 C55 O24 1.2(13) . . . . ?
C53 C54 C55 C56 179.7(7) . . . . ?
C28 C29 C30 C31 174.6(7) . . . . ?
C43 C44 C45 O19 -2.6(13) . . . . ?
C43 C44 C45 C46 176.2(8) . . . . ?
C5 O2 C2 C3 0.4(9) . . . . ?
C5 O2 C2 C1 177.3(6) . . . . ?
C8 C7 O3 Tb4 7.3(8) . . . . ?
C8 C7 O3 Tb3 -143.3(5) . . . . ?
C1 C2 C3 C4 -176.0(9) . . . . ?
C4 C5 C6 N1 -172.2(9) . . . . ?
C55 C54 C53 O23 -3.1(13) . . . . ?
C55 C54 C53 C52 178.0(7) . . . . ?
C21 C20 C19 O9 -125.8(9) . . . . ?
C33 N10 N11 C34 -180.0(6) . . . . ?
C6 N1 N2 C7 166.9(6) . . . . ?
C6 C5 C4 C3 177.6(9) . . . . ?
C42 C43 C44 C45 179.3(8) . . . . ?
C15 N4 N5 C16 174.1(6) . . . . ?
C15 C14 C13 C12 177.7(8) . . . . ?
C11 O6 C14 C15 -177.6(6) . . . . ?
C11 O6 C14 C13 1.6(8) . . . . ?
C11 C10 O5 Tb4 -96.2(6) . . . . ?
C11 C10 O5 Tb5 105.6(6) . . . . ?
C11 C12 C13 C14 0.5(9) . . . . ?
C14 O6 C11 C10 172.3(6) . . . . ?
C14 O6 C11 C12 -1.2(8) . . . . ?
C13 C12 C11 O6 0.4(9) . . . . ?
C13 C12 C11 C10 -171.5(8) . . . . ?
C24 C23 C22 C21 -175.6(8) . . . . ?
O3 C7 C8 N3 -3.5(9) . . . . ?
O3 C7 C8 C9 173.0(6) . . . . ?
C22 C23 C24 N7 -173.2(8) . . . . ?
C70 C69 C68 O29 -2.4(15) . . . . ?
C70 C69 C68 C67 175.0(9) . . . . ?
O5 C10 C11 O6 54.4(8) . . . . ?
O5 C10 C11 C12 -134.0(9) . . . . ?
C19 C20 C21 C22 173.1(8) . . . . ?
C18 C17 N6 Tb2 168.2(7) . . . . ?
C18 C17 N6 O8 -2.7(12) . . . . ?
C41 C40 C39 C38 173.4(9) . . . . ?
C68 C69 C70 O30 7.2(14) . . . . ?
C68 C69 C70 C71 -172.4(9) . . . . ?
C51 C50 C49 C48 174.0(8) . . . . ?
C62 C63 C64 C65 170.5(9) . . . . ?
C66 C65 C64 C63 -178.6(10) . . . . ?
